data_4110756
loop_
_publ_author_name
'Sang-Jin Jeon'
'Ethan L. Fisher'
'Patrick J. Carroll'
'Patrick J. Walsh'

_publ_section_title
;
 Direct, Stereospecific Generation of (Z)-Disubstituted Allylic Alcohols
;
_journal_name_full 'Journal of the American Chemical Society'
_journal_page_first 9618
_journal_page_last 9619
_journal_paper_doi 10.1021/ja061973n
_journal_volume 128
_journal_year 2006
_chemical_formula_sum 'C33 H42 O9'
_chemical_formula_weight 582.67
_space_group_IT_number 19
_symmetry_cell_setting orthorhombic
_symmetry_Int_Tables_number 19
_symmetry_space_group_name_Hall 'P 2ac 2ab'
_symmetry_space_group_name_H-M 'P 21 21 21'
_atom_sites_solution_hydrogens geom
_atom_sites_solution_primary direct
_audit_creation_method SHELXL-97
_cell_angle_alpha 90.00
_cell_angle_beta 90.00
_cell_angle_gamma 90.00
_cell_formula_units_Z 4
_cell_length_a 6.1931(9)
_cell_length_b 20.977(3)
_cell_length_c 23.490(3)
_cell_measurement_temperature 143(1)
_cell_volume 3051.6(7)
_computing_data_collection 'CrystalClear (Rigaku, 1999)'
_computing_data_reduction 'CrystalClear (Rigaku, 1999)'
_computing_structure_refinement 'SHELXL-97 (Sheldrick, 1997)'
_computing_structure_solution 'SIR97 (Altomare, 1999)'
_diffrn_ambient_temperature 143(1)
_diffrn_measured_fraction_theta_full 0.996
_diffrn_measured_fraction_theta_max 0.996
_diffrn_measurement_device 'CCD Area Detector'
_diffrn_measurement_device_type 'Rigaku Mercury'
_diffrn_measurement_method 'phi and omega rotations'
_diffrn_radiation_monochromator graphite
_diffrn_radiation_source 'rotating anode'
_diffrn_radiation_type MoK\a
_diffrn_radiation_wavelength 0.71069
_diffrn_reflns_av_R_equivalents 0.0869
_diffrn_reflns_av_sigmaI/netI 0.0884
_diffrn_reflns_limit_h_max 6
_diffrn_reflns_limit_h_min -7
_diffrn_reflns_limit_k_max 24
_diffrn_reflns_limit_k_min -23
_diffrn_reflns_limit_l_max 27
_diffrn_reflns_limit_l_min -27
_diffrn_reflns_number 18176
_diffrn_reflns_theta_full 25.02
_diffrn_reflns_theta_max 25.02
_diffrn_reflns_theta_min 2.60
_exptl_absorpt_coefficient_mu 0.092
_exptl_absorpt_correction_T_max 1.0000
_exptl_absorpt_correction_T_min 0.7006
_exptl_absorpt_correction_type multi-scan
_exptl_crystal_density_diffrn 1.268
_exptl_crystal_F_000 1248
_exptl_crystal_size_max 0.35
_exptl_crystal_size_mid 0.10
_exptl_crystal_size_min 0.07
_refine_diff_density_max 0.685
_refine_diff_density_min -0.451
_refine_diff_density_rms 0.071
_refine_ls_abs_structure_details 'Flack H D (1983), Acta Cryst. A39, 876-881'
_refine_ls_abs_structure_Flack -1.2(16)
_refine_ls_extinction_method none
_refine_ls_goodness_of_fit_ref 1.018
_refine_ls_hydrogen_treatment constr
_refine_ls_matrix_type full
_refine_ls_number_parameters 387
_refine_ls_number_reflns 5370
_refine_ls_number_restraints 0
_refine_ls_restrained_S_all 1.018
_refine_ls_R_factor_all 0.0855
_refine_ls_R_factor_gt 0.0694
_refine_ls_shift/su_max 0.001
_refine_ls_shift/su_mean 0.000
_refine_ls_structure_factor_coef Fsqd
_refine_ls_weighting_details 'calc w=1/[\s^2^(Fo^2^)+(0.1154P)^2^+0.0000P] where P=(Fo^2^+2Fc^2^)/3'
_refine_ls_weighting_scheme calc
_refine_ls_wR_factor_gt 0.1821
_refine_ls_wR_factor_ref 0.1940
_reflns_number_gt 3941
_reflns_number_total 5370
_reflns_threshold_expression >2sigma(I)
_cod_data_source_file ja061973nsi20060321_053220.cif
_cod_data_source_block shelxl
_cod_original_sg_symbol_H-M 'P 21 21 21 '
_cod_database_code 4110756

loop_
_symmetry_equiv_pos_as_xyz
'x, y, z'
'x+1/2, -y+1/2, -z'
'-x, y+1/2, -z+1/2'
'-x+1/2, -y, z+1/2'

loop_
_atom_site_label
_atom_site_type_symbol
_atom_site_fract_x
_atom_site_fract_y
_atom_site_fract_z
_atom_site_U_iso_or_equiv
_atom_site_adp_type
_atom_site_occupancy
_atom_site_symmetry_multiplicity
_atom_site_calc_flag
_atom_site_refinement_flags
C1 C 0.6942(7) 0.56892(16) 0.78359(16) 0.0234(8) Uani 1 1 d .
C2 C 0.5188(7) 0.61840(16) 0.79532(17) 0.0296(9) Uani 1 1 d .
H2A H 0.4057 0.6167 0.7668 0.039 Uiso 1 1 calc R
H2B H 0.5783 0.6612 0.7966 0.039 Uiso 1 1 calc R
C3 C 0.4346(8) 0.59741(18) 0.85416(18) 0.0333(10) Uani 1 1 d .
H3A H 0.2816 0.5876 0.8526 0.044 Uiso 1 1 calc R
H3B H 0.4585 0.6304 0.8824 0.044 Uiso 1 1 calc R
C4 C 0.5690(7) 0.53678(16) 0.86814(16) 0.0259(9) Uani 1 1 d .
C5 C 0.7958(7) 0.56157(17) 0.87648(18) 0.0292(9) Uani 1 1 d .
C6 C 0.5980(7) 0.50536(16) 0.80801(16) 0.0239(8) Uani 1 1 d .
C7 C 0.4839(8) 0.4962(2) 0.91600(18) 0.0387(10) Uani 1 1 d .
H7A H 0.5782 0.4604 0.9217 0.058 Uiso 1 1 calc R
H7B H 0.3419 0.4812 0.9066 0.058 Uiso 1 1 calc R
H7C H 0.4774 0.5210 0.9503 0.058 Uiso 1 1 calc R
C8 C 0.3902(8) 0.48409(19) 0.77971(19) 0.0343(10) Uani 1 1 d .
H8A H 0.4203 0.4702 0.7416 0.051 Uiso 1 1 calc R
H8B H 0.2904 0.5191 0.7786 0.051 Uiso 1 1 calc R
H8C H 0.3282 0.4496 0.8010 0.051 Uiso 1 1 calc R
C9 C 0.7589(8) 0.44980(17) 0.80776(18) 0.0335(10) Uani 1 1 d .
H9A H 0.7042 0.4158 0.8310 0.050 Uiso 1 1 calc R
H9B H 0.8950 0.4640 0.8226 0.050 Uiso 1 1 calc R
H9C H 0.7781 0.4348 0.7695 0.050 Uiso 1 1 calc R
C10 C 0.7915(7) 0.56611(16) 0.72537(17) 0.0259(9) Uani 1 1 d .
C11 C 0.7037(7) 0.56998(17) 0.62627(16) 0.0275(9) Uani 1 1 d .
H11 H 0.8178 0.5383 0.6204 0.037 Uiso 1 1 calc R
C12 C 0.7902(11) 0.6364(2) 0.6132(2) 0.0530(14) Uani 1 1 d .
H12A H 0.6789 0.6674 0.6199 0.080 Uiso 1 1 calc R
H12B H 0.8347 0.6384 0.5741 0.080 Uiso 1 1 calc R
H12C H 0.9115 0.6453 0.6374 0.080 Uiso 1 1 calc R
C13 C 0.5088(7) 0.55241(15) 0.59195(15) 0.0253(8) Uani 1 1 d .
H13 H 0.3903 0.5818 0.6007 0.034 Uiso 1 1 calc R
C14 C 0.2493(7) 0.46934(16) 0.59542(16) 0.0257(8) Uani 1 1 d .
C15 C 0.1936(6) 0.40329(17) 0.61575(16) 0.0244(8) Uani 1 1 d .
C16 C 0.0330(7) 0.40088(18) 0.66588(17) 0.0298(9) Uani 1 1 d .
H16A H -0.0930 0.4271 0.6587 0.040 Uiso 1 1 calc R
H16B H 0.1003 0.4142 0.7012 0.040 Uiso 1 1 calc R
C17 C -0.0254(8) 0.32904(18) 0.66693(17) 0.0311(9) Uani 1 1 d .
H17A H -0.1794 0.3229 0.6619 0.041 Uiso 1 1 calc R
H17B H 0.0185 0.3096 0.7025 0.041 Uiso 1 1 calc R
C18 C 0.1027(7) 0.30065(17) 0.61618(17) 0.0287(9) Uani 1 1 d .
C19 C 0.3351(7) 0.30630(17) 0.63473(18) 0.0285(9) Uani 1 1 d .
C20 C 0.0961(7) 0.35574(17) 0.57191(16) 0.0264(9) Uani 1 1 d .
C21 C 0.0346(9) 0.23398(18) 0.5988(2) 0.0437(11) Uani 1 1 d .
H21A H 0.1329 0.2179 0.5706 0.066 Uiso 1 1 calc R
H21B H -0.1086 0.2353 0.5832 0.066 Uiso 1 1 calc R
H21C H 0.0365 0.2066 0.6315 0.066 Uiso 1 1 calc R
C22 C 0.2482(8) 0.3449(2) 0.52084(17) 0.0366(10) Uani 1 1 d .
H22A H 0.1962 0.3098 0.4985 0.055 Uiso 1 1 calc R
H22B H 0.3909 0.3354 0.5345 0.055 Uiso 1 1 calc R
H22C H 0.2524 0.3826 0.4978 0.055 Uiso 1 1 calc R
C23 C -0.1281(7) 0.3719(2) 0.55085(18) 0.0342(10) Uani 1 1 d .
H23A H -0.1825 0.3373 0.5283 0.051 Uiso 1 1 calc R
H23B H -0.1222 0.4098 0.5281 0.051 Uiso 1 1 calc R
H23C H -0.2218 0.3788 0.5828 0.051 Uiso 1 1 calc R
C24 C 0.5526(8) 0.55278(17) 0.52855(17) 0.0326(10) Uani 1 1 d .
H24 H 0.6154 0.5166 0.5128 0.043 Uiso 1 1 calc R
C25 C 0.5082(9) 0.6007(2) 0.4940(2) 0.0506(12) Uani 1 1 d .
H25 H 0.5306 0.5935 0.4554 0.067 Uiso 1 1 calc R
C26 C 0.4236(11) 0.6672(2) 0.5106(2) 0.0576(15) Uani 1 1 d .
H26A H 0.3280 0.6628 0.5431 0.077 Uiso 1 1 calc R
H26B H 0.5447 0.6934 0.5222 0.077 Uiso 1 1 calc R
C27 C 0.1014(11) 0.6720(2) 0.4556(2) 0.0548(15) Uani 1 1 d .
H27A H 0.0008 0.6863 0.4845 0.073 Uiso 1 1 calc R
H27B H 0.1086 0.6259 0.4570 0.073 Uiso 1 1 calc R
C28 C 0.0229(9) 0.69270(18) 0.3980(2) 0.0438(12) Uani 1 1 d .
C29 C 0.1543(10) 0.6870(2) 0.3503(2) 0.0486(13) Uani 1 1 d .
H29 H 0.2915 0.6695 0.3543 0.065 Uiso 1 1 calc R
C30 C 0.0875(11) 0.7063(2) 0.2973(2) 0.0572(16) Uani 1 1 d .
H30 H 0.1809 0.7022 0.2665 0.076 Uiso 1 1 calc R
C31 C -0.1135(11) 0.7314(2) 0.2890(2) 0.0539(14) Uani 1 1 d .
H31 H -0.1571 0.7450 0.2531 0.072 Uiso 1 1 calc R
C32 C -0.2495(11) 0.7360(2) 0.3350(2) 0.0564(14) Uani 1 1 d .
H32 H -0.3883 0.7518 0.3297 0.075 Uiso 1 1 calc R
C33 C -0.1849(10) 0.7176(2) 0.3889(2) 0.0483(13) Uani 1 1 d .
H33 H -0.2797 0.7217 0.4194 0.064 Uiso 1 1 calc R
O1 O 0.8682(5) 0.58189(11) 0.82448(11) 0.0282(6) Uani 1 1 d .
O2 O 0.9017(6) 0.56652(14) 0.91859(13) 0.0416(8) Uani 1 1 d .
O3 O 0.9808(6) 0.56102(15) 0.71433(13) 0.0424(8) Uani 1 1 d .
O4 O 0.6347(5) 0.56908(12) 0.68554(11) 0.0286(6) Uani 1 1 d .
O5 O 0.1204(5) 0.50146(12) 0.56973(12) 0.0340(7) Uani 1 1 d .
O6 O 0.4489(5) 0.48800(10) 0.60901(11) 0.0263(6) Uani 1 1 d .
O7 O 0.3871(4) 0.36992(11) 0.63580(11) 0.0255(6) Uani 1 1 d .
O8 O 0.4637(5) 0.26611(12) 0.64836(14) 0.0396(8) Uani 1 1 d .
O9 O 0.3123(8) 0.69844(17) 0.46677(17) 0.0661(11) Uani 1 1 d .

loop_
_atom_site_aniso_label
_atom_site_aniso_U_11
_atom_site_aniso_U_22
_atom_site_aniso_U_33
_atom_site_aniso_U_23
_atom_site_aniso_U_13
_atom_site_aniso_U_12
C1 0.022(2) 0.0224(17) 0.026(2) 0.0010(14) -0.0037(17) -0.0019(14)
C2 0.033(2) 0.0223(17) 0.034(2) 0.0008(15) -0.002(2) 0.0050(15)
C3 0.031(2) 0.036(2) 0.033(2) -0.0054(16) -0.0003(19) 0.0036(17)
C4 0.027(2) 0.0273(18) 0.024(2) -0.0006(14) 0.0010(18) -0.0001(15)
C5 0.034(2) 0.0247(18) 0.029(2) -0.0003(14) -0.003(2) -0.0015(15)
C6 0.022(2) 0.0240(16) 0.026(2) 0.0030(14) -0.0001(17) 0.0000(15)
C7 0.038(3) 0.049(2) 0.029(2) 0.0062(18) 0.003(2) 0.003(2)
C8 0.030(2) 0.036(2) 0.037(2) 0.0012(16) -0.002(2) -0.0090(18)
C9 0.038(3) 0.0274(18) 0.035(2) 0.0041(16) 0.005(2) 0.0034(17)
C10 0.026(2) 0.0225(17) 0.029(2) 0.0029(15) -0.0012(19) 0.0015(15)
C11 0.032(2) 0.0253(18) 0.026(2) 0.0031(14) 0.0023(18) -0.0044(16)
C12 0.082(4) 0.037(2) 0.040(3) 0.0156(19) -0.010(3) -0.022(2)
C13 0.031(2) 0.0209(16) 0.0239(19) 0.0043(13) 0.0017(19) 0.0022(15)
C14 0.029(2) 0.0259(17) 0.023(2) -0.0030(14) 0.0059(19) 0.0032(16)
C15 0.0161(19) 0.0322(18) 0.025(2) -0.0019(15) 0.0002(17) 0.0046(14)
C16 0.030(2) 0.037(2) 0.023(2) -0.0027(15) 0.0040(19) -0.0021(17)
C17 0.026(2) 0.038(2) 0.029(2) 0.0043(16) -0.004(2) -0.0038(17)
C18 0.026(2) 0.0285(19) 0.032(2) -0.0047(16) -0.0048(19) -0.0040(15)
C19 0.027(2) 0.029(2) 0.029(2) 0.0051(16) -0.0054(19) -0.0003(16)
C20 0.022(2) 0.0335(19) 0.023(2) -0.0030(15) -0.0004(18) 0.0004(15)
C21 0.043(3) 0.030(2) 0.058(3) -0.0061(18) -0.008(3) -0.0036(18)
C22 0.036(3) 0.052(2) 0.022(2) -0.0098(17) 0.005(2) 0.002(2)
C23 0.029(2) 0.043(2) 0.030(2) -0.0021(17) -0.007(2) 0.0012(18)
C24 0.042(3) 0.0256(18) 0.030(2) -0.0003(15) 0.008(2) -0.0040(16)
C25 0.045(3) 0.074(3) 0.033(3) -0.001(2) 0.003(2) 0.013(3)
C26 0.071(4) 0.051(3) 0.051(3) 0.001(2) -0.011(3) 0.002(3)
C27 0.083(5) 0.041(2) 0.041(3) -0.003(2) 0.010(3) -0.025(2)
C28 0.051(3) 0.030(2) 0.050(3) -0.0048(18) 0.009(3) -0.009(2)
C29 0.060(4) 0.036(2) 0.050(3) -0.005(2) 0.009(3) -0.005(2)
C30 0.070(4) 0.058(3) 0.044(3) -0.013(2) 0.026(3) -0.024(3)
C31 0.069(4) 0.044(3) 0.049(3) -0.008(2) 0.007(3) -0.019(3)
C32 0.060(4) 0.048(3) 0.061(4) -0.008(2) 0.005(3) -0.002(3)
C33 0.067(4) 0.038(2) 0.040(3) -0.011(2) 0.013(3) -0.009(2)
O1 0.0259(16) 0.0307(13) 0.0280(15) 0.0024(10) -0.0055(13) -0.0067(11)
O2 0.041(2) 0.0534(17) 0.0304(17) 0.0010(13) -0.0126(16) -0.0118(15)
O3 0.0287(19) 0.0628(19) 0.0358(17) 0.0016(13) 0.0011(15) 0.0023(15)
O4 0.0286(16) 0.0339(13) 0.0235(14) 0.0026(10) -0.0004(13) 0.0026(11)
O5 0.0276(17) 0.0363(14) 0.0381(17) 0.0057(12) -0.0015(15) 0.0052(12)
O6 0.0274(16) 0.0210(12) 0.0305(15) 0.0042(10) 0.0013(13) 0.0011(10)
O7 0.0209(14) 0.0239(12) 0.0315(15) 0.0037(10) -0.0030(13) -0.0025(10)
O8 0.0305(17) 0.0287(14) 0.060(2) 0.0065(12) -0.0101(16) 0.0000(12)
O9 0.074(3) 0.061(2) 0.063(3) 0.0091(18) -0.008(2) -0.003(2)

loop_
_atom_type_symbol
_atom_type_description
_atom_type_scat_dispersion_real
_atom_type_scat_dispersion_imag
_atom_type_scat_source
C C 0.0033 0.0016 'International Tables Vol C Tables 4.2.6.8 and 6.1.1.4'
H H 0.0000 0.0000 'International Tables Vol C Tables 4.2.6.8 and 6.1.1.4'
O O 0.0106 0.0060 'International Tables Vol C Tables 4.2.6.8 and 6.1.1.4'

loop_
_geom_angle_atom_site_label_1
_geom_angle_atom_site_label_2
_geom_angle_atom_site_label_3
_geom_angle
O1 C1 C10 108.0(3)
O1 C1 C2 106.1(3)
C10 C1 C2 118.6(3)
O1 C1 C6 101.4(3)
C10 C1 C6 117.0(3)
C2 C1 C6 104.0(3)
C1 C2 C3 102.0(3)
C2 C3 C4 104.0(3)
C7 C4 C5 115.0(4)
C7 C4 C3 115.7(4)
C5 C4 C3 104.1(3)
C7 C4 C6 118.3(3)
C5 C4 C6 98.9(3)
C3 C4 C6 102.4(3)
O2 C5 O1 122.2(4)
O2 C5 C4 130.5(4)
O1 C5 C4 107.2(3)
C8 C6 C9 109.0(3)
C8 C6 C1 114.4(3)
C9 C6 C1 113.4(3)
C8 C6 C4 114.9(3)
C9 C6 C4 113.4(3)
C1 C6 C4 90.9(3)
O3 C10 O4 123.7(4)
O3 C10 C1 126.3(4)
O4 C10 C1 110.0(3)
O4 C11 C13 105.9(3)
O4 C11 C12 107.9(3)
C13 C11 C12 113.6(3)
O6 C13 C11 106.6(3)
O6 C13 C24 108.7(3)
C11 C13 C24 112.6(4)
O5 C14 O6 124.6(3)
O5 C14 C15 121.4(4)
O6 C14 C15 114.0(3)
O7 C15 C14 110.7(3)
O7 C15 C16 105.4(3)
C14 C15 C16 114.8(3)
O7 C15 C20 102.9(3)
C14 C15 C20 118.0(3)
C16 C15 C20 103.5(3)
C15 C16 C17 101.2(3)
C16 C17 C18 104.0(3)
C19 C18 C21 114.6(4)
C19 C18 C17 103.6(3)
C21 C18 C17 114.8(4)
C19 C18 C20 99.2(3)
C21 C18 C20 119.9(4)
C17 C18 C20 102.4(3)
O8 C19 O7 121.4(4)
O8 C19 C18 130.8(4)
O7 C19 C18 107.8(3)
C23 C20 C22 109.8(3)
C23 C20 C18 114.2(3)
C22 C20 C18 113.2(3)
C23 C20 C15 115.4(3)
C22 C20 C15 111.9(3)
C18 C20 C15 91.4(3)
C25 C24 C13 124.9(4)
C24 C25 C26 127.1(4)
O9 C26 C25 113.9(4)
O9 C27 C28 110.3(4)
C29 C28 C33 116.5(5)
C29 C28 C27 120.8(5)
C33 C28 C27 122.7(5)
C30 C29 C28 121.9(6)
C31 C30 C29 121.2(5)
C30 C31 C32 118.3(6)
C31 C32 C33 121.6(6)
C32 C33 C28 120.5(5)
C5 O1 C1 106.6(3)
C10 O4 C11 116.8(3)
C14 O6 C13 116.2(3)
C19 O7 C15 105.4(3)
C26 O9 C27 113.5(4)

loop_
_geom_bond_atom_site_label_1
_geom_bond_atom_site_label_2
_geom_bond_distance
C1 O1 1.469(5)
C1 C10 1.495(6)
C1 C2 1.528(5)
C1 C6 1.569(5)
C2 C3 1.542(6)
C3 C4 1.555(5)
C4 C7 1.506(6)
C4 C5 1.510(6)
C4 C6 1.569(5)
C5 O2 1.192(5)
C5 O1 1.369(5)
C6 C8 1.516(6)
C6 C9 1.533(5)
C10 O3 1.205(5)
C10 O4 1.350(5)
C11 O4 1.456(5)
C11 C13 1.498(6)
C11 C12 1.524(6)
C13 O6 1.457(4)
C13 C24 1.514(5)
C14 O5 1.207(5)
C14 O6 1.335(5)
C14 C15 1.506(5)
C15 O7 1.466(5)
C15 C16 1.542(6)
C15 C20 1.556(5)
C16 C17 1.550(5)
C17 C18 1.551(6)
C18 C19 1.508(6)
C18 C21 1.517(5)
C18 C20 1.555(5)
C19 O8 1.203(5)
C19 O7 1.373(5)
C20 C23 1.512(6)
C20 C22 1.543(6)
C24 C25 1.321(6)
C25 C26 1.540(7)
C26 O9 1.401(7)
C27 O9 1.443(7)
C27 C28 1.501(7)
C28 C29 1.390(7)
C28 C33 1.405(8)
C29 C30 1.371(8)
C30 C31 1.366(9)
C31 C32 1.373(8)
C32 C33 1.384(8)
